data_2311374
loop_
_publ_author_name
'Schwendtner, Karolina'
'Kolitsch, Uwe'

_publ_section_title
;
 New <i>M</i><sup>+</sup>, <i>M</i><sup>3+</sup>-arsenates - the framework
 structures of Ag<i>M</i><sup>3+</sup>(HAsO<sub>4</sub>)<sub>2</sub>
 (<i>M</i><sup>3+</sup> = Al, Ga) and
 <i>M</i><sup>+</sup>GaAs<sub>2</sub>O<sub>7</sub> (<i>M</i><sup>+</sup> =
 Na, Ag).
;
_journal_issue 'Pt 5'
_journal_name_full 'Acta crystallographica. Section E, Crystallographic communications'
_journal_page_first 785
_journal_page_last 790
_journal_paper_doi 10.1107/S2056989017005631
_journal_volume 73
_journal_year 2017
_chemical_formula_iupac 'Ag Ga (As2 O7)'
_chemical_formula_structural 'Ag1 Ga1 As2 O7'
_chemical_formula_sum 'Ag As2 Ga O7'
_chemical_formula_weight 439.43
_chemical_name_common 'silver gallium diarsenate'
_chemical_name_systematic 'Silver(I) gallium diarsenate(V)'
_space_group_crystal_system monoclinic
_space_group_IT_number 14
_space_group_name_Hall '-P 2ybc'
_space_group_name_H-M_alt 'P 1 21/c 1'
_atom_sites_solution_primary direct
_atom_sites_solution_secondary difmap
_audit_creation_method SHELXL-2016/6
_cell_angle_alpha 90
_cell_angle_beta 108.47(3)
_cell_angle_gamma 90
_cell_formula_units_Z 4
_cell_length_a 7.0490(10)
_cell_length_b 8.368(2)
_cell_length_c 9.735(2)
_cell_measurement_reflns_used 2105
_cell_measurement_temperature 293(2)
_cell_measurement_theta_max 32.577
_cell_measurement_theta_min 2.037
_cell_volume 544.7(2)
_computing_cell_refinement
;
HKL SCALEPACK (Otwinowski <i>et al.</i>,  2003)
;
_computing_data_collection
;
COLLECT (Nonius, 2003)
;
_computing_data_reduction
;
HKL DENZO and SCALEPACK (Otwinowski <i>et al.</i>,  2003)
;
_computing_molecular_graphics
;
DIAMOND (Brandenburg, 2005)
;
_computing_publication_material
;
publCIF (Westrip, 2010)
;
_computing_structure_refinement
;
SHELXL2016 (Sheldrick, 2015)
;
_computing_structure_solution
;
SHELXS97 (Sheldrick, 2008)
;
_diffrn_ambient_temperature 293(2)
_diffrn_measured_fraction_theta_full 0.998
_diffrn_measured_fraction_theta_max 0.999
_diffrn_measurement_device_type 'Nonius KappaCCD single-crystal four-circle'
_diffrn_measurement_method '\f and \w scans'
_diffrn_radiation_type MoK\a
_diffrn_radiation_wavelength 0.71073
_diffrn_reflns_av_R_equivalents 0.0217
_diffrn_reflns_limit_h_max 10
_diffrn_reflns_limit_h_min -10
_diffrn_reflns_limit_k_max 12
_diffrn_reflns_limit_k_min -12
_diffrn_reflns_limit_l_max 14
_diffrn_reflns_limit_l_min -14
_diffrn_reflns_number 3849
_diffrn_reflns_theta_full 25.242
_diffrn_reflns_theta_max 32.529
_diffrn_reflns_theta_min 3.047
_exptl_absorpt_coefficient_mu 20.584
_exptl_absorpt_correction_T_max 0.6836
_exptl_absorpt_correction_T_min 0.2327
_exptl_absorpt_correction_type multi-scan
_exptl_absorpt_process_details
;
(HKL SCALEPACK; Otwinowski <i>et al.</i>,  2003)
;
_exptl_crystal_colour colourless
_exptl_crystal_density_diffrn 5.359
_exptl_crystal_density_method 'not measured'
_exptl_crystal_description 'pseudo-orthorhombic platelets'
_exptl_crystal_F_000 800
_exptl_crystal_size_max 0.100
_exptl_crystal_size_mid 0.080
_exptl_crystal_size_min 0.020
_refine_diff_density_max 2.292
_refine_diff_density_min -2.383
_refine_ls_extinction_method none
_refine_ls_goodness_of_fit_ref 1.048
_refine_ls_hydrogen_treatment undef
_refine_ls_matrix_type full
_refine_ls_number_parameters 100
_refine_ls_number_reflns 1982
_refine_ls_number_restraints 0
_refine_ls_restrained_S_all 1.048
_refine_ls_R_factor_all 0.0378
_refine_ls_R_factor_gt 0.0326
_refine_ls_shift/su_max 0.000
_refine_ls_shift/su_mean 0.000
_refine_ls_structure_factor_coef Fsqd
_refine_ls_weighting_details 'w=1/[\s^2^(Fo^2^)+(0.0619P)^2^+0.6339P] where P=(Fo^2^+2Fc^2^)/3'
_refine_ls_weighting_scheme calc
_refine_ls_wR_factor_gt 0.0858
_refine_ls_wR_factor_ref 0.0891
_reflns_number_gt 1775
_reflns_number_total 1982
_reflns_threshold_expression 'I > 2\s(I)'
_cod_data_source_file pk2600sup1.cif
_cod_data_source_block AgGaAs2O7
_cod_original_sg_symbol_H-M 'P 21/c'
_cod_database_code 2311374
_shelx_space_group_comment
;
The symmetry employed for this shelxl refinement is uniquely defined
by the following loop, which should always be used as a source of
symmetry information in preference to the above space-group names.
They are only intended as comments.
;
_shelx_estimated_absorpt_t_min 0.233
_shelx_estimated_absorpt_t_max 0.684

loop_
_space_group_symop_operation_xyz
'x, y, z'
'-x, y+1/2, -z+1/2'
'-x, -y, -z'
'x, -y-1/2, z-1/2'

loop_
_atom_site_type_symbol
_atom_site_label
_atom_site_fract_x
_atom_site_fract_y
_atom_site_fract_z
_atom_site_U_iso_or_equiv
_atom_site_adp_type
_atom_site_calc_flag
_atom_site_occupancy
_atom_site_disorder_assembly
_atom_site_disorder_group
Ag Ag 0.81152(5) 0.13552(4) 0.47918(4) 0.02028(11) Uani d 1 A 1
Ga Ga 0.28442(6) 0.28038(5) 0.49133(4) 0.00810(11) Uani d 1 A 1
As As1 0.52020(5) 0.41622(4) 0.28916(4) 0.00783(10) Uani d 1 A 1
As As2 0.94310(5) 0.54112(4) 0.29927(4) 0.00759(10) Uani d 1 A 1
O O1 0.3828(4) 0.4083(3) 0.1148(3) 0.0108(5) Uani d 1 A 1
O O2 0.5231(4) 0.5961(3) 0.3601(3) 0.0118(5) Uani d 1 A 1
O O3 0.4848(4) 0.2646(3) 0.3914(3) 0.0107(5) Uani d 1 A 1
O O4 0.7697(4) 0.3871(3) 0.2876(3) 0.0118(5) Uani d 1 A 1
O O5 0.1621(4) 0.4491(3) 0.3489(3) 0.0117(5) Uani d 1 A 1
O O6 0.9278(4) 0.6807(3) 0.4187(3) 0.0126(5) Uani d 1 A 1
O O7 0.8992(4) 0.6146(3) 0.1321(3) 0.0113(5) Uani d 1 A 1

loop_
_atom_site_aniso_label
_atom_site_aniso_U_11
_atom_site_aniso_U_22
_atom_site_aniso_U_33
_atom_site_aniso_U_12
_atom_site_aniso_U_13
_atom_site_aniso_U_23
Ag 0.01549(17) 0.01302(15) 0.0269(2) -0.00362(10) -0.00097(13) 0.00458(11)
Ga 0.0088(2) 0.00743(18) 0.00749(19) 0.00004(12) 0.00177(15) 0.00004(12)
As1 0.00867(19) 0.00705(17) 0.00701(17) -0.00073(11) 0.00144(13) -0.00004(11)
As2 0.00788(18) 0.00726(17) 0.00707(18) 0.00035(11) 0.00158(13) 0.00016(11)
O1 0.0143(13) 0.0076(11) 0.0076(11) 0.0007(9) -0.0008(10) 0.0002(8)
O2 0.0133(13) 0.0080(11) 0.0113(12) -0.0024(9) 0.0002(10) -0.0026(9)
O3 0.0125(12) 0.0096(11) 0.0114(11) 0.0030(9) 0.0056(10) 0.0040(9)
O4 0.0104(12) 0.0080(11) 0.0164(13) -0.0007(9) 0.0033(10) 0.0003(9)
O5 0.0075(11) 0.0128(11) 0.0144(13) 0.0043(9) 0.0030(10) 0.0060(10)
O6 0.0122(13) 0.0141(12) 0.0120(12) -0.0042(10) 0.0043(10) -0.0052(10)
O7 0.0129(13) 0.0124(12) 0.0074(11) 0.0015(9) 0.0013(10) 0.0020(9)

loop_
_atom_type_symbol
_atom_type_description
_atom_type_scat_dispersion_real
_atom_type_scat_dispersion_imag
_atom_type_scat_source
O O 0.0106 0.0060 'International Tables Vol C Tables 4.2.6.8 and 6.1.1.4'
Ga Ga 0.2307 1.6083 'International Tables Vol C Tables 4.2.6.8 and 6.1.1.4'
As As 0.0499 2.0058 'International Tables Vol C Tables 4.2.6.8 and 6.1.1.4'
Ag Ag -0.8971 1.1015 'International Tables Vol C Tables 4.2.6.8 and 6.1.1.4'

loop_
_geom_angle_atom_site_label_1
_geom_angle_atom_site_label_2
_geom_angle_atom_site_label_3
_geom_angle_site_symmetry_1
_geom_angle_site_symmetry_3
_geom_angle
_geom_angle_publ_flag
O1 Ag O6 2_645 3_766 165.93(10) ?
O1 Ag O3 2_645 . 81.53(10) ?
O6 Ag O3 3_766 . 112.42(10) ?
O1 Ag O7 2_645 4_566 64.14(9) ?
O6 Ag O7 3_766 4_566 106.19(10) ?
O3 Ag O7 . 4_566 126.87(9) ?
O2 Ga O3 3_666 . 87.83(12) ?
O2 Ga O1 3_666 4_566 86.80(11) ?
O3 Ga O1 . 4_566 94.54(11) ?
O2 Ga O5 3_666 . 100.89(12) ?
O3 Ga O5 . . 85.56(11) ?
O1 Ga O5 4_566 . 172.30(11) ?
O2 Ga O6 3_666 3_666 91.74(12) ?
O3 Ga O6 . 3_666 173.63(11) ?
O1 Ga O6 4_566 3_666 91.78(12) ?
O5 Ga O6 . 3_666 88.28(11) ?
O2 Ga O7 3_666 2_645 167.90(11) ?
O3 Ga O7 . 2_645 94.90(12) ?
O1 Ga O7 4_566 2_645 81.24(11) ?
O5 Ga O7 . 2_645 91.08(12) ?
O6 Ga O7 3_666 2_645 86.83(11) ?
O2 As1 O1 . . 112.81(13) ?
O2 As1 O3 . . 115.14(14) ?
O1 As1 O3 . . 115.19(13) ?
O2 As1 O4 . . 104.27(13) ?
O1 As1 O4 . . 104.04(14) ?
O3 As1 O4 . . 103.55(13) ?
O5 As2 O7 1_655 . 108.84(14) ?
O5 As2 O6 1_655 . 112.38(15) ?
O7 As2 O6 . . 112.71(14) ?
O5 As2 O4 1_655 . 104.10(13) ?
O7 As2 O4 . . 107.22(13) ?
O6 As2 O4 . . 111.12(14) ?
As2 O4 As1 . . 124.65(15) y

loop_
_geom_bond_atom_site_label_1
_geom_bond_atom_site_label_2
_geom_bond_site_symmetry_2
_geom_bond_distance
_geom_bond_publ_flag
Ag O1 2_645 2.353(3) y
Ag O6 3_766 2.361(3) y
Ag O3 . 2.440(3) y
Ag O7 4_566 2.529(3) y
Ag O7 2_745 2.600(3) yes
Ag O4 . 2.766(3) yes
Ga O2 3_666 1.939(3) y
Ga O3 . 1.957(3) y
Ga O1 4_566 1.973(3) y
Ga O5 . 1.975(3) y
Ga O6 3_666 1.985(3) y
Ga O7 2_645 2.015(3) y
As1 O2 . 1.653(3) y
As1 O1 . 1.668(3) y
As1 O3 . 1.679(3) y
As1 O4 . 1.781(3) y
As2 O5 1_655 1.655(3) y
As2 O7 . 1.674(3) y
As2 O6 . 1.675(3) y
As2 O4 . 1.755(3) y
